data_7243348
loop_
_publ_author_name
'Yao, Zhi-Yuan'
'Zhang, Guo-Qin'
'Li, Zi-Han'
'Shen, Lin-Jiang'
'Ren, Xiao-Ming'

_publ_section_title
;
 Structure-directing effect of aqueous alkali metal ion (Li+, Na+ and K+)
 clusters on the polyoxoanion configuration in vanadium--molybdenum
 polyoxometalate solid solutions
;
_journal_issue 37
_journal_name_full CrystEngComm
_journal_page_first 6533
_journal_page_last 6540
_journal_paper_doi 10.1039/D1CE00875G
_journal_volume 23
_journal_year 2021
_chemical_formula_moiety 'Mo0.13 O28 V9.87, H20 Li2 O10, 3.87(H4 N1)'
_chemical_formula_sum 'H35.48 Li2 Mo0.13 N3.87 O38 V9.87'
_chemical_formula_weight 1227.11
_space_group_crystal_system triclinic
_space_group_IT_number 2
_space_group_name_Hall '-P 1'
_space_group_name_H-M_alt 'P -1'
_atom_sites_solution_hydrogens mixed
_audit_creation_date 2021-06-25
_audit_creation_method
;
Olex2 1.3
(compiled 2020.11.12 svn.r5f609507 for OlexSys, GUI svn.r6272)
;
_audit_update_record
;
2021-06-25 deposited with the CCDC.	2021-08-04 downloaded from the CCDC.
;
_cell_angle_alpha 68.641(2)
_cell_angle_beta 87.059(2)
_cell_angle_gamma 67.707(2)
_cell_formula_units_Z 1
_cell_length_a 8.5037(5)
_cell_length_b 10.2366(6)
_cell_length_c 11.0539(7)
_cell_measurement_reflns_used 9388
_cell_measurement_temperature 273.15
_cell_measurement_theta_max 27.549
_cell_measurement_theta_min 3.432
_cell_volume 824.94(9)
_computing_cell_refinement 'SAINT v8.37A (Bruker, 2015)'
_computing_data_reduction 'SAINT v8.37A (Bruker, 2015)'
_computing_molecular_graphics 'Olex2 1.3 (Dolomanov et al., 2009)'
_computing_publication_material 'Olex2 1.3 (Dolomanov et al., 2009)'
_computing_structure_refinement 'SHELXL 2014/7 (Sheldrick, 2015)'
_computing_structure_solution 'SHELXT 2014/5 (Sheldrick, 2014)'
_diffrn_ambient_temperature 273.15
_diffrn_measured_fraction_theta_full 0.982
_diffrn_measured_fraction_theta_max 0.983
_diffrn_measurement_device_type 'CCD area detector'
_diffrn_measurement_method 'phi and omega scans'
_diffrn_radiation_type MoK\a
_diffrn_radiation_wavelength 0.71073
_diffrn_reflns_av_R_equivalents 0.0204
_diffrn_reflns_av_unetI/netI 0.0207
_diffrn_reflns_Laue_measured_fraction_full 0.982
_diffrn_reflns_Laue_measured_fraction_max 0.983
_diffrn_reflns_limit_h_max 11
_diffrn_reflns_limit_h_min -11
_diffrn_reflns_limit_k_max 13
_diffrn_reflns_limit_k_min -13
_diffrn_reflns_limit_l_max 14
_diffrn_reflns_limit_l_min -14
_diffrn_reflns_number 12457
_diffrn_reflns_point_group_measured_fraction_full 0.982
_diffrn_reflns_point_group_measured_fraction_max 0.983
_diffrn_reflns_theta_full 25.242
_diffrn_reflns_theta_max 27.548
_diffrn_reflns_theta_min 3.431
_exptl_absorpt_coefficient_mu 2.842
_exptl_absorpt_correction_T_max 0.7456
_exptl_absorpt_correction_T_min 0.5768
_exptl_absorpt_correction_type multi-scan
_exptl_absorpt_process_details
;
SADABS-2016/2 (Bruker,2016/2) was used for absorption correction.
wR2(int) was 0.0812 before and 0.0366 after correction.
The Ratio of minimum to maximum transmission is 0.7736.
The \l/2 correction factor is Not present.
;
_exptl_crystal_colour 'clear yellowish yellow'
_exptl_crystal_colour_lustre clear
_exptl_crystal_colour_modifier yellowish
_exptl_crystal_colour_primary yellow
_exptl_crystal_density_diffrn 2.470
_exptl_crystal_description block
_exptl_crystal_F_000 605
_refine_diff_density_max 0.491
_refine_diff_density_min -0.757
_refine_diff_density_rms 0.097
_refine_ls_extinction_method none
_refine_ls_goodness_of_fit_ref 1.048
_refine_ls_hydrogen_treatment mixed
_refine_ls_matrix_type full
_refine_ls_number_parameters 263
_refine_ls_number_reflns 3755
_refine_ls_number_restraints 3
_refine_ls_restrained_S_all 1.048
_refine_ls_R_factor_all 0.0316
_refine_ls_R_factor_gt 0.0288
_refine_ls_shift/su_max 0.001
_refine_ls_shift/su_mean 0.000
_refine_ls_structure_factor_coef Fsqd
_refine_ls_weighting_details 'w=1/[\s^2^(Fo^2^)+(0.0438P)^2^+1.1106P] where P=(Fo^2^+2Fc^2^)/3'
_refine_ls_weighting_scheme calc
_refine_ls_wR_factor_gt 0.0822
_refine_ls_wR_factor_ref 0.0838
_reflns_Friedel_coverage 0.000
_reflns_number_gt 3443
_reflns_number_total 3755
_reflns_threshold_expression 'I > 2\s(I)'
_cod_data_source_file d1ce00875g2.cif
_cod_data_source_block licl
_cod_depositor_comments 'Adding full bibliography for 7243347--7243348.cif.'
_cod_database_code 7243348
_shelx_shelxl_version_number 2014/7
_shelx_space_group_comment
;
The symmetry employed for this shelxl refinement is uniquely defined
by the following loop, which should always be used as a source of
symmetry information in preference to the above space-group names.
They are only intended as comments.
;
_olex2_refinement_description
;
1. Fixed Uiso
 At 1.2 times of:
  All N(H,H,H,H) groups
 At 1.5 times of:
  All O(H) groups, All O(H,H) groups
2. Shared sites
{V1, Mo1}
{V2, Mo2}
{V3, Mo3}
{V4, Mo4}
{V5, Mo5}
3. Restrained distances
 O17-H17B
 0.98 with sigma of 0.02
 Li1-H16A \\sim Li1-H16B
 with sigma of 0.02
 Li1-H14A \\sim Li1-H14B
 with sigma of 0.02
4. Uiso/Uaniso restraints and constraints
Uanis(V1) = Uanis(Mo1)
Uanis(V2) = Uanis(Mo2)
Uanis(V3) = Uanis(Mo3)
Uanis(V4) = Uanis(Mo4)
Uanis(V5) = Uanis(Mo5)
5. Others
 Fixed Sof: V2(0.987) Mo2(0.013) V3(0.987) Mo3(0.013) V4(0.987) Mo4(0.013)
 V1(0.987) Mo1(0.013) V5(0.987) Mo5(0.013) N2(0.9675) H2A(0.9675) H2B(0.9675)
 H2C(0.9675) H2D(0.9675) N1(0.9675) H1A(0.9675) H1B(0.9675) H1C(0.9675)
 H1D(0.9675)
6.a Riding coordinates:
 N2(H2A,H2B,H2C), N2(H2D), N1(H1A,H1B,H1C), N1(H1D)
6.b Free rotating group:
 O16(H16A,H16B), O14(H14A,H14B)
6.c Rotating group:
 O15(H15A)
6.d X=CH2 refined with riding coordinates:
 O18(H18A,H18B)
;
_olex2_submission_special_instructions 'No special instructions were received'

loop_
_space_group_symop_operation_xyz
'x, y, z'
'-x, -y, -z'

loop_
_atom_site_label
_atom_site_type_symbol
_atom_site_fract_x
_atom_site_fract_y
_atom_site_fract_z
_atom_site_U_iso_or_equiv
_atom_site_adp_type
_atom_site_occupancy
_atom_site_site_symmetry_order
_atom_site_calc_flag
_atom_site_refinement_flags_posn
_atom_site_refinement_flags_adp
_atom_site_refinement_flags_occupancy
_atom_site_disorder_assembly
_atom_site_disorder_group
V2 V 0.47415(5) 0.00775(4) 0.25391(3) 0.01412(10) Uani 0.987 1 d . . P . .
Mo2 Mo 0.47415(5) 0.00775(4) 0.25391(3) 0.01412(10) Uani 0.013 1 d . . P . .
V3 V 0.69005(4) 0.00444(4) 0.47983(3) 0.01276(10) Uani 0.987 1 d . . P . .
Mo3 Mo 0.69005(4) 0.00444(4) 0.47983(3) 0.01276(10) Uani 0.013 1 d . . P . .
V4 V 0.37837(5) 0.28627(4) 0.49961(4) 0.01507(10) Uani 0.987 1 d . . P . .
Mo4 Mo 0.37837(5) 0.28627(4) 0.49961(4) 0.01507(10) Uani 0.013 1 d . . P . .
V1 V 0.17489(5) 0.28853(4) 0.27447(4) 0.01869(11) Uani 0.987 1 d . . P . .
Mo1 Mo 0.17489(5) 0.28853(4) 0.27447(4) 0.01869(11) Uani 0.013 1 d . . P . .
V5 V 0.53126(5) 0.29762(4) 0.23419(4) 0.01838(11) Uani 0.987 1 d . . P . .
Mo5 Mo 0.53126(5) 0.29762(4) 0.23419(4) 0.01838(11) Uani 0.013 1 d . . P . .
O2 O 0.68335(19) -0.11457(17) 0.38093(15) 0.0145(3) Uani 1 1 d . . . . .
O19 O 0.56632(18) -0.12638(16) 0.60675(14) 0.0136(3) Uani 1 1 d . . . . .
O8 O 0.60401(19) 0.12168(17) 0.58643(15) 0.0143(3) Uani 1 1 d . . . . .
O10 O 0.5629(2) 0.14601(18) 0.16488(15) 0.0186(3) Uani 1 1 d . . . . .
O11 O 0.3015(2) 0.38775(18) 0.17325(16) 0.0200(3) Uani 1 1 d . . . . .
O9 O 0.74045(19) 0.13661(17) 0.35696(15) 0.0172(3) Uani 1 1 d . . . . .
O4 O 0.2523(2) 0.13712(18) 0.20106(15) 0.0188(3) Uani 1 1 d . . . . .
O1 O 0.87336(19) -0.12070(18) 0.57432(16) 0.0181(3) Uani 1 1 d . . . . .
O3 O 0.5056(2) -0.0964(2) 0.16678(17) 0.0243(4) Uani 1 1 d . . . . .
O6 O 0.1729(2) 0.36887(18) 0.40282(16) 0.0198(3) Uani 1 1 d . . . . .
O12 O 0.4856(2) 0.37575(17) 0.36725(16) 0.0187(3) Uani 1 1 d . . . . .
O13 O 0.6147(2) 0.4052(2) 0.13414(18) 0.0281(4) Uani 1 1 d . . . . .
O7 O 0.3463(2) 0.38227(19) 0.59295(18) 0.0251(4) Uani 1 1 d . . . . .
O17 O -0.1836(3) 1.0116(3) 0.0133(2) 0.0332(5) Uani 1 1 d D . . . .
O5 O -0.0176(2) 0.3856(2) 0.20579(19) 0.0298(4) Uani 1 1 d . . . . .
O18 O 0.0797(3) 0.7003(2) 0.0281(2) 0.0380(5) Uani 1 1 d . . . . .
H18A H 0.0454 0.6191 0.0638 0.057 Uiso 1 1 calc R U . . .
H18B H 0.1221 0.7189 -0.0530 0.057 Uiso 1 1 calc R U . . .
O16 O -0.0389(3) 0.7011(2) 0.2796(2) 0.0392(5) Uani 1 1 d G . . . .
H16A H -0.1231 0.7335 0.3205 0.059 Uiso 1 1 d DG U . . .
H16B H 0.0018 0.6050 0.3194 0.059 Uiso 1 1 d DG U . . .
O15 O 0.3167(3) 0.6968(2) 0.2374(3) 0.0396(5) Uani 1 1 d . . . . .
H15A H 0.3305 0.6032 0.2650 0.059 Uiso 1 1 d R U . . .
O14 O 0.0224(3) 0.9867(3) 0.2353(2) 0.0366(5) Uani 1 1 d G . . . .
H14A H 0.0883 1.0288 0.2430 0.055 Uiso 1 1 d DG U . . .
H14B H -0.0622 1.0187 0.2759 0.055 Uiso 1 1 d DG U . . .
N2 N -0.2737(3) 0.6762(2) 0.0738(2) 0.0298(5) Uani 0.9675 1 d . . P . .
H2A H -0.2715 0.7003 -0.0120 0.036 Uiso 0.9675 1 d R U P . .
H2B H -0.3754 0.6751 0.0960 0.036 Uiso 0.9675 1 d R U P . .
H2C H -0.2549 0.7447 0.0960 0.036 Uiso 0.9675 1 d R U P . .
H2D H -0.1910 0.5825 0.1163 0.036 Uiso 0.9675 1 d R U P . .
N1 N 1.1757(3) -0.2953(2) 0.4918(2) 0.0226(4) Uani 0.9675 1 d . . P . .
H1A H 1.1680 -0.2601 0.4049 0.027 Uiso 0.9675 1 d R U P . .
H1B H 1.2656 -0.2880 0.5222 0.027 Uiso 0.9675 1 d R U P . .
H1C H 1.1880 -0.3924 0.5222 0.027 Uiso 0.9675 1 d R U P . .
H1D H 1.0790 -0.2397 0.5183 0.027 Uiso 0.9675 1 d R U P . .
Li1 Li 0.0619(6) 0.8399(5) 0.1296(4) 0.0303(10) Uani 1 1 d D . . . .
H17A H -0.242(5) 1.050(5) 0.057(4) 0.054(12) Uiso 1 1 d . . . . .
H17B H -0.219(7) 0.992(6) -0.055(4) 0.12(2) Uiso 1 1 d D . . . .
H15B H 0.380(6) 0.725(5) 0.231(5) 0.066(15) Uiso 1 1 d . . . . .

loop_
_atom_site_aniso_label
_atom_site_aniso_U_11
_atom_site_aniso_U_22
_atom_site_aniso_U_33
_atom_site_aniso_U_23
_atom_site_aniso_U_13
_atom_site_aniso_U_12
V2 0.01584(18) 0.01240(18) 0.01328(18) -0.00602(14) 0.00153(13) -0.00346(14)
Mo2 0.01584(18) 0.01240(18) 0.01328(18) -0.00602(14) 0.00153(13) -0.00346(14)
V3 0.00974(17) 0.01112(18) 0.01611(18) -0.00506(14) 0.00241(13) -0.00283(13)
Mo3 0.00974(17) 0.01112(18) 0.01611(18) -0.00506(14) 0.00241(13) -0.00283(13)
V4 0.01718(19) 0.00883(17) 0.01704(19) -0.00558(14) 0.00252(14) -0.00214(14)
Mo4 0.01718(19) 0.00883(17) 0.01704(19) -0.00558(14) 0.00252(14) -0.00214(14)
V1 0.01357(19) 0.01480(19) 0.0209(2) -0.00287(15) -0.00138(14) -0.00171(14)
Mo1 0.01357(19) 0.01480(19) 0.0209(2) -0.00287(15) -0.00138(14) -0.00171(14)
V5 0.01810(19) 0.01516(19) 0.0189(2) -0.00329(15) 0.00280(14) -0.00642(15)
Mo5 0.01810(19) 0.01516(19) 0.0189(2) -0.00329(15) 0.00280(14) -0.00642(15)
O2 0.0134(7) 0.0127(7) 0.0167(7) -0.0071(6) 0.0037(6) -0.0032(6)
O19 0.0125(7) 0.0108(7) 0.0159(7) -0.0054(6) 0.0016(6) -0.0024(6)
O8 0.0142(7) 0.0121(7) 0.0170(7) -0.0064(6) 0.0018(6) -0.0046(6)
O10 0.0201(8) 0.0180(8) 0.0171(7) -0.0065(6) 0.0046(6) -0.0072(6)
O11 0.0205(8) 0.0153(7) 0.0194(8) -0.0030(6) -0.0001(6) -0.0051(6)
O9 0.0149(7) 0.0164(7) 0.0204(8) -0.0070(6) 0.0049(6) -0.0064(6)
O4 0.0173(8) 0.0174(8) 0.0184(8) -0.0046(6) -0.0014(6) -0.0047(6)
O1 0.0118(7) 0.0166(7) 0.0226(8) -0.0067(6) 0.0008(6) -0.0026(6)
O3 0.0309(9) 0.0246(9) 0.0214(8) -0.0137(7) 0.0051(7) -0.0102(7)
O6 0.0161(8) 0.0139(7) 0.0242(8) -0.0064(6) 0.0019(6) -0.0009(6)
O12 0.0204(8) 0.0133(7) 0.0213(8) -0.0054(6) 0.0024(6) -0.0064(6)
O13 0.0294(9) 0.0256(9) 0.0263(9) -0.0031(7) 0.0044(7) -0.0142(8)
O7 0.0303(9) 0.0171(8) 0.0283(9) -0.0124(7) 0.0039(7) -0.0062(7)
O17 0.0279(10) 0.0394(12) 0.0327(11) -0.0174(10) 0.0059(9) -0.0102(9)
O5 0.0188(8) 0.0245(9) 0.0345(10) -0.0058(8) -0.0066(7) -0.0001(7)
O18 0.0439(12) 0.0354(11) 0.0297(10) -0.0124(9) 0.0042(9) -0.0099(9)
O16 0.0365(12) 0.0353(11) 0.0447(12) -0.0159(10) 0.0203(10) -0.0140(9)
O15 0.0351(12) 0.0231(10) 0.0576(15) -0.0107(10) -0.0033(10) -0.0113(9)
O14 0.0293(10) 0.0490(13) 0.0503(13) -0.0352(11) 0.0170(9) -0.0204(10)
N2 0.0361(13) 0.0204(11) 0.0232(11) -0.0085(9) -0.0020(9) 0.0002(9)
N1 0.0197(10) 0.0189(10) 0.0305(11) -0.0129(9) 0.0022(8) -0.0054(8)
Li1 0.035(2) 0.025(2) 0.034(2) -0.0144(19) 0.0074(19) -0.0125(19)

loop_
_atom_type_symbol
_atom_type_description
_atom_type_scat_dispersion_real
_atom_type_scat_dispersion_imag
_atom_type_scat_source
H H 0.0000 0.0000 'International Tables Vol C Tables 4.2.6.8 and 6.1.1.4'
Li Li -0.0003 0.0001 'International Tables Vol C Tables 4.2.6.8 and 6.1.1.4'
Mo Mo -1.6832 0.6857 'International Tables Vol C Tables 4.2.6.8 and 6.1.1.4'
N N 0.0061 0.0033 'International Tables Vol C Tables 4.2.6.8 and 6.1.1.4'
O O 0.0106 0.0060 'International Tables Vol C Tables 4.2.6.8 and 6.1.1.4'
V V 0.3005 0.5294 'International Tables Vol C Tables 4.2.6.8 and 6.1.1.4'

loop_
_geom_angle_atom_site_label_1
_geom_angle_atom_site_label_2
_geom_angle_atom_site_label_3
_geom_angle
_geom_angle_site_symmetry_1
_geom_angle_site_symmetry_3
_geom_angle_publ_flag
V4 V2 V1 119.193(15) 2_656 . ?
V4 V2 V5 120.033(15) 2_656 . ?
Mo4 V2 V4 0.0 2_656 2_656 ?
Mo4 V2 V1 119.193(15) 2_656 . ?
Mo4 V2 V5 120.033(15) 2_656 . ?
V1 V2 V5 59.170(12) . . ?
O2 V2 V4 39.67(4) . 2_656 ?
O2 V2 Mo4 39.67(4) . 2_656 ?
O2 V2 V1 123.82(4) . . ?
O2 V2 V5 87.73(4) . . ?
O2 V2 O19 76.38(6) . 2_656 ?
O2 V2 O8 75.68(6) . 2_656 ?
O19 V2 V4 84.60(4) 2_656 2_656 ?
O19 V2 Mo4 84.60(4) 2_656 2_656 ?
O19 V2 V1 47.47(4) 2_656 . ?
O19 V2 V5 49.02(4) 2_656 . ?
O8 V2 V4 39.55(4) 2_656 2_656 ?
O8 V2 Mo4 39.55(4) 2_656 2_656 ?
O8 V2 V1 86.94(4) 2_656 . ?
O8 V2 V5 124.18(4) 2_656 . ?
O8 V2 O19 75.21(6) 2_656 2_656 ?
O10 V2 V4 130.90(5) . 2_656 ?
O10 V2 Mo4 130.90(5) . 2_656 ?
O10 V2 V1 83.82(5) . . ?
O10 V2 V5 33.64(5) . . ?
O10 V2 O2 91.23(7) . . ?
O10 V2 O19 82.26(6) . 2_656 ?
O10 V2 O8 156.00(7) . 2_656 ?
O10 V2 O4 95.45(7) . . ?
O4 V2 V4 128.55(5) . 2_656 ?
O4 V2 Mo4 128.55(5) . 2_656 ?
O4 V2 V1 33.89(5) . . ?
O4 V2 V5 84.61(5) . . ?
O4 V2 O2 154.92(7) . . ?
O4 V2 O19 80.60(6) . 2_656 ?
O4 V2 O8 89.00(7) . 2_656 ?
O3 V2 V4 89.08(6) . 2_656 ?
O3 V2 Mo4 89.08(6) . 2_656 ?
O3 V2 V1 135.65(7) . . ?
O3 V2 V5 137.00(7) . . ?
O3 V2 O2 99.98(8) . . ?
O3 V2 O19 173.36(8) . 2_656 ?
O3 V2 O8 98.59(8) . 2_656 ?
O3 V2 O10 103.50(8) . . ?
O3 V2 O4 101.90(8) . . ?
V1 V3 V5 176.281(15) 2_656 . ?
Mo1 V3 V1 0.0 2_656 2_656 ?
Mo1 V3 V5 176.281(15) 2_656 . ?
O2 V3 V1 89.32(5) . 2_656 ?
O2 V3 Mo1 89.32(5) . 2_656 ?
O2 V3 V5 89.60(5) . . ?
O2 V3 O19 80.39(6) . 2_656 ?
O2 V3 O19 80.93(6) . . ?
O19 V3 V1 126.70(4) 2_656 2_656 ?
O19 V3 V1 48.19(4) . 2_656 ?
O19 V3 Mo1 126.70(4) 2_656 2_656 ?
O19 V3 Mo1 48.19(4) . 2_656 ?
O19 V3 V5 128.11(4) . . ?
O19 V3 V5 49.59(4) 2_656 . ?
O19 V3 O19 78.52(6) . 2_656 ?
O8 V3 V1 90.16(5) . 2_656 ?
O8 V3 Mo1 90.16(5) . 2_656 ?
O8 V3 V5 89.38(5) . . ?
O8 V3 O2 156.07(7) . . ?
O8 V3 O19 80.79(6) . 2_656 ?
O8 V3 O19 80.95(6) . . ?
O9 V3 V1 146.14(5) . 2_656 ?
O9 V3 Mo1 146.14(5) . 2_656 ?
O9 V3 V5 37.56(5) . . ?
O9 V3 O2 96.50(7) . . ?
O9 V3 O19 87.14(7) . 2_656 ?
O9 V3 O19 165.66(7) . . ?
O9 V3 O8 97.19(7) . . ?
O1 V3 V1 39.35(6) . 2_656 ?
O1 V3 Mo1 39.35(6) . 2_656 ?
O1 V3 V5 144.35(6) . . ?
O1 V3 O2 97.19(7) . . ?
O1 V3 O19 166.05(7) . 2_656 ?
O1 V3 O19 87.54(7) . . ?
O1 V3 O8 97.51(7) . . ?
O1 V3 O9 106.80(8) . . ?
Mo2 V4 V2 0.0 2_656 2_656 ?
V1 V4 V2 119.331(15) . 2_656 ?
V1 V4 Mo2 119.331(15) . 2_656 ?
O2 V4 V2 39.34(4) 2_656 2_656 ?
O2 V4 Mo2 39.34(4) 2_656 2_656 ?
O2 V4 V1 87.38(5) 2_656 . ?
O2 V4 O19 75.66(6) 2_656 2_656 ?
O19 V4 V2 84.62(4) 2_656 2_656 ?
O19 V4 Mo2 84.62(4) 2_656 2_656 ?
O19 V4 V1 47.72(4) 2_656 . ?
O8 V4 V2 40.48(4) . 2_656 ?
O8 V4 Mo2 40.48(4) . 2_656 ?
O8 V4 V1 123.58(4) . . ?
O8 V4 O2 76.24(6) . 2_656 ?
O8 V4 O19 75.87(6) . 2_656 ?
O6 V4 V2 129.08(5) . 2_656 ?
O6 V4 Mo2 129.08(5) . 2_656 ?
O6 V4 V1 33.91(5) . . ?
O6 V4 O2 89.74(7) . 2_656 ?
O6 V4 O19 80.96(6) . 2_656 ?
O6 V4 O8 155.23(7) . . ?
O6 V4 O12 95.07(8) . . ?
O12 V4 V2 130.39(5) . 2_656 ?
O12 V4 Mo2 130.39(5) . 2_656 ?
O12 V4 V1 83.26(5) . . ?
O12 V4 O2 155.18(7) . 2_656 ?
O12 V4 O19 81.06(6) . 2_656 ?
O12 V4 O8 89.92(7) . . ?
O7 V4 V2 88.13(6) . 2_656 ?
O7 V4 Mo2 88.13(6) . 2_656 ?
O7 V4 V1 137.11(7) . . ?
O7 V4 O2 98.31(8) . 2_656 ?
O7 V4 O19 172.73(8) . 2_656 ?
O7 V4 O8 98.91(8) . . ?
O7 V4 O6 103.31(8) . . ?
O7 V4 O12 104.20(8) . . ?
V3 V1 V4 61.872(12) 2_656 . ?
Mo3 V1 V3 0.0 2_656 2_656 ?
Mo3 V1 V4 61.872(12) 2_656 . ?
V5 V1 V3 92.672(13) . 2_656 ?
V5 V1 Mo3 92.672(13) . 2_656 ?
V5 V1 V4 61.004(12) . . ?
O19 V1 V3 43.08(4) 2_656 2_656 ?
O19 V1 Mo3 43.08(4) 2_656 2_656 ?
O19 V1 V4 46.43(4) 2_656 . ?
O19 V1 V5 49.59(4) 2_656 . ?
O11 V1 V3 126.30(5) . 2_656 ?
O11 V1 Mo3 126.30(5) . 2_656 ?
O11 V1 V4 83.06(5) . . ?
O11 V1 V5 33.64(5) . . ?
O11 V1 O19 83.22(6) . 2_656 ?
O11 V1 O4 91.46(7) . . ?
O11 V1 O1 157.36(7) . 2_656 ?
O11 V1 O6 92.87(7) . . ?
O4 V1 V3 78.37(5) . 2_656 ?
O4 V1 Mo3 78.37(5) . 2_656 ?
O4 V1 V4 123.78(5) . . ?
O4 V1 V5 84.70(5) . . ?
O4 V1 O19 77.36(6) . 2_656 ?
O4 V1 O1 82.87(7) . 2_656 ?
O1 V1 V3 31.07(4) 2_656 2_656 ?
O1 V1 Mo3 31.07(4) 2_656 2_656 ?
O1 V1 V4 82.01(5) 2_656 . ?
O1 V1 V5 123.74(4) 2_656 . ?
O1 V1 O19 74.15(6) 2_656 2_656 ?
O6 V1 V3 79.12(5) . 2_656 ?
O6 V1 Mo3 79.12(5) . 2_656 ?
O6 V1 V4 32.80(5) . . ?
O6 V1 V5 85.28(5) . . ?
O6 V1 O19 78.58(6) . 2_656 ?
O6 V1 O4 154.85(7) . . ?
O6 V1 O1 83.65(7) . 2_656 ?
O5 V1 V3 128.60(7) . 2_656 ?
O5 V1 Mo3 128.60(7) . 2_656 ?
O5 V1 V4 133.90(7) . . ?
O5 V1 V5 138.73(7) . . ?
O5 V1 O19 171.68(8) . 2_656 ?
O5 V1 O11 105.09(9) . . ?
O5 V1 O4 101.62(9) . . ?
O5 V1 O1 97.53(8) . 2_656 ?
O5 V1 O6 101.12(9) . . ?
V3 V5 V2 61.146(12) . . ?
V1 V5 V2 60.303(12) . . ?
V1 V5 V3 91.033(14) . . ?
O19 V5 V2 45.45(4) 2_656 . ?
O19 V5 V3 43.27(4) 2_656 . ?
O19 V5 V1 47.77(4) 2_656 . ?
O10 V5 V2 31.85(5) . . ?
O10 V5 V3 78.93(5) . . ?
O10 V5 V1 83.49(5) . . ?
O10 V5 O19 76.93(6) . 2_656 ?
O10 V5 O9 83.68(7) . . ?
O11 V5 V2 81.14(5) . . ?
O11 V5 V3 124.03(5) . . ?
O11 V5 V1 33.01(5) . . ?
O11 V5 O19 80.77(6) . 2_656 ?
O11 V5 O10 90.11(7) . . ?
O11 V5 O9 154.80(7) . . ?
O11 V5 O12 90.97(7) . . ?
O9 V5 V2 80.78(5) . . ?
O9 V5 V3 30.77(4) . . ?
O9 V5 V1 121.81(5) . . ?
O9 V5 O19 74.04(6) . 2_656 ?
O12 V5 V2 122.54(5) . . ?
O12 V5 V3 78.54(5) . . ?
O12 V5 V1 83.09(5) . . ?
O12 V5 O19 77.09(6) . 2_656 ?
O12 V5 O10 153.47(7) . . ?
O12 V5 O9 84.13(7) . . ?
O13 V5 V2 135.16(7) . . ?
O13 V5 V3 131.36(7) . . ?
O13 V5 V1 137.59(7) . . ?
O13 V5 O19 174.60(8) . 2_656 ?
O13 V5 O10 103.34(9) . . ?
O13 V5 O11 104.61(9) . . ?
O13 V5 O9 100.59(8) . . ?
O13 V5 O12 102.01(9) . . ?
V2 O2 V4 100.99(7) . 2_656 ?
V2 O2 Mo4 100.99(7) . 2_656 ?
V3 O2 V2 107.14(7) . . ?
V3 O2 V4 107.23(7) . 2_656 ?
V3 O2 Mo4 107.23(7) . 2_656 ?
Mo4 O2 V4 0.0 2_656 2_656 ?
V2 O19 Mo2 0.00(2) 2_656 2_656 ?
V2 O19 V4 169.14(8) 2_656 2_656 ?
V2 O19 Mo4 169.14(8) 2_656 2_656 ?
V2 O19 V1 86.86(5) 2_656 2_656 ?
V2 O19 Mo1 86.86(5) 2_656 2_656 ?
V2 O19 V5 85.53(5) 2_656 2_656 ?
V2 O19 Mo5 85.53(5) 2_656 2_656 ?
Mo2 O19 V4 169.14(8) 2_656 2_656 ?
Mo2 O19 Mo4 169.14(8) 2_656 2_656 ?
Mo2 O19 V1 86.86(5) 2_656 2_656 ?
Mo2 O19 Mo1 86.86(5) 2_656 2_656 ?
Mo2 O19 V5 85.53(5) 2_656 2_656 ?
Mo2 O19 Mo5 85.53(5) 2_656 2_656 ?
V3 O19 V2 94.27(6) . 2_656 ?
V3 O19 V2 93.08(5) 2_656 2_656 ?
V3 O19 Mo2 93.08(5) 2_656 2_656 ?
V3 O19 Mo2 94.27(6) . 2_656 ?
V3 O19 V3 101.48(6) . 2_656 ?
V3 O19 Mo3 101.5 . 2_656 ?
V3 O19 V4 93.60(6) . 2_656 ?
V3 O19 V4 92.67(6) 2_656 2_656 ?
V3 O19 Mo4 92.67(6) 2_656 2_656 ?
V3 O19 Mo4 93.60(6) . 2_656 ?
V3 O19 V1 169.76(8) 2_656 2_656 ?
V3 O19 V1 88.73(5) . 2_656 ?
V3 O19 Mo1 88.73(5) . 2_656 ?
V3 O19 Mo1 169.76(8) 2_656 2_656 ?
V3 O19 V5 87.14(5) 2_656 2_656 ?
V3 O19 V5 171.37(7) . 2_656 ?
V3 O19 Mo5 171.37(7) . 2_656 ?
V3 O19 Mo5 87.14(5) 2_656 2_656 ?
Mo3 O19 V2 93.08(5) 2_656 2_656 ?
Mo3 O19 Mo2 93.08(5) 2_656 2_656 ?
Mo3 O19 V3 0.0 2_656 2_656 ?
Mo3 O19 V4 92.67(6) 2_656 2_656 ?
Mo3 O19 Mo4 92.67(6) 2_656 2_656 ?
Mo3 O19 V1 169.76(8) 2_656 2_656 ?
Mo3 O19 Mo1 169.76(8) 2_656 2_656 ?
Mo3 O19 V5 87.14(5) 2_656 2_656 ?
Mo3 O19 Mo5 87.14(5) 2_656 2_656 ?
V4 O19 V1 85.85(5) 2_656 2_656 ?
V4 O19 Mo1 85.85(5) 2_656 2_656 ?
V4 O19 V5 85.57(5) 2_656 2_656 ?
V4 O19 Mo5 85.57(5) 2_656 2_656 ?
Mo4 O19 V4 0.0 2_656 2_656 ?
Mo4 O19 V1 85.85(5) 2_656 2_656 ?
Mo4 O19 Mo1 85.85(5) 2_656 2_656 ?
Mo4 O19 V5 85.57(5) 2_656 2_656 ?
Mo4 O19 Mo5 85.57(5) 2_656 2_656 ?
V1 O19 V5 82.64(5) 2_656 2_656 ?
V1 O19 Mo5 82.64(5) 2_656 2_656 ?
Mo1 O19 V1 0.0 2_656 2_656 ?
Mo1 O19 V5 82.64(5) 2_656 2_656 ?
Mo1 O19 Mo5 82.64(5) 2_656 2_656 ?
Mo5 O19 V5 0.0 2_656 2_656 ?
Mo2 O8 V2 0.0 2_656 2_656 ?
V3 O8 V2 107.00(7) . 2_656 ?
V3 O8 Mo2 107.00(7) . 2_656 ?
V3 O8 V4 107.98(7) . . ?
V4 O8 V2 99.97(7) . 2_656 ?
V4 O8 Mo2 99.97(7) . 2_656 ?
V2 O10 V5 114.51(8) . . ?
V1 O11 V5 113.35(8) . . ?
V3 O9 V5 111.67(8) . . ?
V2 O4 V1 113.70(8) . . ?
V3 O1 V1 109.58(8) . 2_656 ?
V3 O1 Mo1 109.58(8) . 2_656 ?
Mo1 O1 V1 0.0 2_656 2_656 ?
V4 O6 V1 113.29(8) . . ?
V4 O12 V5 115.42(8) . . ?
Li1 O17 Li1 94.59(18) . 2_575 ?
Li1 O17 H17A 114(3) 2_575 . ?
Li1 O17 H17A 109(3) . . ?
Li1 O17 H17B 116(4) . . ?
Li1 O17 H17B 90(4) 2_575 . ?
H17A O17 H17B 127(5) . . ?
H18A O18 H18B 120.0 . . ?
Li1 O18 H18A 120.0 . . ?
Li1 O18 H18B 120.0 . . ?
H16A O16 H16B 104.5 . . ?
Li1 O16 H16A 125.5 . . ?
Li1 O16 H16B 129.4 . . ?
H15A O15 H15B 126.7 . . ?
Li1 O15 H15A 109.6 . . ?
Li1 O15 H15B 121(4) . . ?
H14A O14 H14B 104.5 . . ?
Li1 O14 H14A 126.6 . . ?
Li1 O14 H14B 128.8 . . ?
H2A N2 H2B 109.5 . . ?
H2A N2 H2C 109.5 . . ?
H2A N2 H2D 109.5 . . ?
H2B N2 H2C 109.5 . . ?
H2B N2 H2D 109.5 . . ?
H2C N2 H2D 109.4 . . ?
H1A N1 H1B 109.5 . . ?
H1A N1 H1C 109.5 . . ?
H1A N1 H1D 109.5 . . ?
H1B N1 H1C 109.5 . . ?
H1B N1 H1D 109.5 . . ?
H1C N1 H1D 109.5 . . ?
O17 Li1 O17 85.41(17) . 2_575 ?
O17 Li1 Li1 42.16(12) 2_575 2_575 ?
O17 Li1 Li1 43.25(12) . 2_575 ?
O18 Li1 O17 97.15(19) . 2_575 ?
O18 Li1 O17 91.17(19) . . ?
O18 Li1 O16 87.37(18) . . ?
O18 Li1 O15 93.88(19) . . ?
O18 Li1 O14 175.4(3) . . ?
O18 Li1 Li1 95.7(2) . 2_575 ?
O16 Li1 O17 98.2(2) . . ?
O16 Li1 O17 174.2(2) . 2_575 ?
O16 Li1 O15 88.28(19) . . ?
O16 Li1 O14 89.93(19) . . ?
O16 Li1 Li1 141.3(3) . 2_575 ?
O15 Li1 O17 171.9(2) . . ?
O15 Li1 O17 87.73(18) . 2_575 ?
O15 Li1 Li1 129.8(3) . 2_575 ?
O14 Li1 O17 85.57(18) . . ?
O14 Li1 O17 85.79(17) . 2_575 ?
O14 Li1 O15 89.72(19) . . ?
O14 Li1 Li1 84.12(19) . 2_575 ?

loop_
_geom_bond_atom_site_label_1
_geom_bond_atom_site_label_2
_geom_bond_distance
_geom_bond_site_symmetry_2
_geom_bond_publ_flag
V2 V4 3.0932(5) 2_656 ?
V2 Mo4 3.0932(5) 2_656 ?
V2 V1 3.1074(5) . ?
V2 V5 3.1144(5) . ?
V2 O2 1.9974(15) . ?
V2 O19 2.2263(14) 2_656 ?
V2 O8 2.0388(15) 2_656 ?
V2 O10 1.8060(16) . ?
V2 O4 1.8187(16) . ?
V2 O3 1.6251(17) . ?
V3 V1 3.0762(5) 2_656 ?
V3 Mo1 3.0762(5) 2_656 ?
V3 V5 3.0934(5) . ?
V3 O2 1.9266(15) . ?
V3 O19 2.1228(14) 2_656 ?
V3 O19 2.1017(15) . ?
V3 O8 1.9077(15) . ?
V3 O9 1.7031(16) . ?
V3 O1 1.6850(16) . ?
V4 V2 3.0932(5) 2_656 ?
V4 Mo2 3.0932(5) 2_656 ?
V4 V1 3.0915(5) . ?
V4 O2 2.0116(16) 2_656 ?
V4 O19 2.2457(14) 2_656 ?
V4 O8 1.9999(15) . ?
V4 O6 1.8232(16) . ?
V4 O12 1.8254(16) . ?
V4 O7 1.6160(17) . ?
V1 V3 3.0762(5) 2_656 ?
V1 Mo3 3.0762(5) 2_656 ?
V1 V5 3.0718(6) . ?
V1 O19 2.2934(15) 2_656 ?
V1 O11 1.8226(17) . ?
V1 O4 1.8924(16) . ?
V1 O1 2.0704(16) 2_656 ?
V1 O6 1.8779(17) . ?
V1 O5 1.6084(17) . ?
V5 O19 2.3583(15) 2_656 ?
V5 O10 1.8963(16) . ?
V5 O11 1.8536(16) . ?
V5 O9 2.0289(16) . ?
V5 O12 1.8752(16) . ?
V5 O13 1.6013(17) . ?
O2 V4 2.0116(15) 2_656 ?
O2 Mo4 2.0116(15) 2_656 ?
O19 V2 2.2263(14) 2_656 ?
O19 Mo2 2.2263(14) 2_656 ?
O19 V3 2.1228(14) 2_656 ?
O19 Mo3 2.1228(14) 2_656 ?
O19 V4 2.2458(14) 2_656 ?
O19 Mo4 2.2458(14) 2_656 ?
O19 V1 2.2934(15) 2_656 ?
O19 Mo1 2.2934(15) 2_656 ?
O19 V5 2.3584(15) 2_656 ?
O19 Mo5 2.3584(15) 2_656 ?
O8 V2 2.0388(15) 2_656 ?
O8 Mo2 2.0388(15) 2_656 ?
O1 V1 2.0704(16) 2_656 ?
O1 Mo1 2.0704(16) 2_656 ?
O17 Li1 2.270(5) 2_575 ?
O17 Li1 2.224(5) . ?
O17 H17A 0.78(4) . ?
O17 H17B 0.94(2) . ?
O18 H18A 0.9300 . ?
O18 H18B 0.9300 . ?
O18 Li1 2.076(5) . ?
O16 H16A 0.8503 . ?
O16 H16B 0.8503 . ?
O16 Li1 2.136(5) . ?
O15 H15A 0.8538 . ?
O15 Li1 2.202(5) . ?
O15 H15B 0.69(4) . ?
O14 H14A 0.8500 . ?
O14 H14B 0.8503 . ?
O14 Li1 2.142(5) . ?
N2 H2A 0.8900 . ?
N2 H2B 0.8901 . ?
N2 H2C 0.8899 . ?
N2 H2D 0.9101 . ?
N1 H1A 0.8899 . ?
N1 H1B 0.8898 . ?
N1 H1C 0.8903 . ?
N1 H1D 0.9099 . ?
Li1 O17 2.270(5) 2_575 ?
Li1 Li1 3.303(9) 2_575 ?

loop_
_geom_torsion_atom_site_label_1
_geom_torsion_atom_site_label_2
_geom_torsion_atom_site_label_3
_geom_torsion_atom_site_label_4
_geom_torsion
_geom_torsion_site_symmetry_1
_geom_torsion_site_symmetry_2
_geom_torsion_site_symmetry_3
_geom_torsion_site_symmetry_4
_geom_torsion_publ_flag
V2 V4 O6 V1 -85.59(9) 2_656 . . . ?
V2 V4 O12 V5 83.46(10) 2_656 . . . ?
V2 V5 O11 V1 47.12(7) . . . . ?
V2 V5 O12 V4 -7.95(11) . . . . ?
Mo2 V4 O6 V1 -85.59(9) 2_656 . . . ?
Mo2 V4 O12 V5 83.46(10) 2_656 . . . ?
V3 V1 O11 V5 -1.56(12) 2_656 . . . ?
V3 V1 O4 V2 -54.73(7) 2_656 . . . ?
V3 V1 O6 V4 53.98(7) 2_656 . . . ?
V3 V5 O10 V2 51.91(7) . . . . ?
V3 V5 O11 V1 1.12(12) . . . . ?
V3 V5 O12 V4 -52.44(7) . . . . ?
Mo3 V1 O11 V5 -1.56(12) 2_656 . . . ?
Mo3 V1 O4 V2 -54.73(7) 2_656 . . . ?
Mo3 V1 O6 V4 53.98(7) 2_656 . . . ?
V4 V2 O10 V5 -83.89(9) 2_656 . . . ?
V4 V2 O4 V1 86.11(9) 2_656 . . . ?
V4 V1 O11 V5 45.70(8) . . . . ?
V4 V1 O4 V2 -10.52(11) . . . . ?
Mo4 V2 O10 V5 -83.89(9) 2_656 . . . ?
Mo4 V2 O4 V1 86.11(9) 2_656 . . . ?
V1 V2 O10 V5 39.84(7) . . . . ?
V1 V3 O9 V5 179.35(3) 2_656 . . . ?
V1 V3 O1 Mo1 0.0 2_656 . . 2_656 ?
V1 V4 O12 V5 -39.71(8) . . . . ?
V1 V5 O10 V2 -40.43(8) . . . . ?
V1 V5 O12 V4 40.03(8) . . . . ?
Mo1 V3 O9 V5 179.35(3) 2_656 . . . ?
Mo1 V3 O1 V1 0.0 2_656 . . 2_656 ?
V5 V2 O4 V1 -38.48(7) . . . . ?
V5 V3 O1 V1 -179.49(3) . . . 2_656 ?
V5 V3 O1 Mo1 -179.49(3) . . . 2_656 ?
V5 V1 O4 V2 39.11(7) . . . . ?
V5 V1 O6 V4 -39.66(8) . . . . ?
O2 V2 O10 V5 -84.06(9) . . . . ?
O2 V2 O4 V1 34.4(2) . . . . ?
O2 V3 O9 V5 80.81(8) . . . . ?
O2 V3 O1 V1 -80.06(8) . . . 2_656 ?
O2 V3 O1 Mo1 -80.06(8) . . . 2_656 ?
O2 V4 O6 V1 -85.68(9) 2_656 . . . ?
O2 V4 O12 V5 28.9(2) 2_656 . . . ?
O19 V2 O10 V5 -7.98(8) 2_656 . . . ?
O19 V2 O4 V1 10.82(8) 2_656 . . . ?
O19 V3 O9 V5 0.83(8) 2_656 . . . ?
O19 V3 O9 V5 2.1(3) . . . . ?
O19 V3 O1 V1 0.47(8) . . . 2_656 ?
O19 V3 O1 V1 -1.0(3) 2_656 . . 2_656 ?
O19 V3 O1 Mo1 0.47(8) . . . 2_656 ?
O19 V3 O1 Mo1 -1.0(3) 2_656 . . 2_656 ?
O19 V4 O6 V1 -10.16(8) 2_656 . . . ?
O19 V4 O12 V5 8.44(8) 2_656 . . . ?
O19 V1 O11 V5 -1.09(8) 2_656 . . . ?
O19 V1 O4 V2 -10.62(8) 2_656 . . . ?
O19 V1 O6 V4 10.03(8) 2_656 . . . ?
O19 V5 O10 V2 7.66(8) 2_656 . . . ?
O19 V5 O11 V1 1.06(8) 2_656 . . . ?
O19 V5 O12 V4 -8.14(8) 2_656 . . . ?
O8 V2 O10 V5 -28.1(2) 2_656 . . . ?
O8 V2 O4 V1 85.99(9) 2_656 . . . ?
O8 V3 O9 V5 -79.51(9) . . . . ?
O8 V3 O1 V1 81.01(8) . . . 2_656 ?
O8 V3 O1 Mo1 81.01(8) . . . 2_656 ?
O8 V4 O6 V1 -31.0(2) . . . . ?
O8 V4 O12 V5 84.14(9) . . . . ?
O10 V2 O4 V1 -70.38(9) . . . . ?
O10 V5 O11 V1 77.80(9) . . . . ?
O10 V5 O12 V4 -20.1(2) . . . . ?
O11 V1 O4 V2 72.10(9) . . . . ?
O11 V1 O6 V4 -72.47(10) . . . . ?
O11 V5 O10 V2 -72.84(9) . . . . ?
O11 V5 O12 V4 72.15(10) . . . . ?
O9 V3 O1 V1 -179.10(7) . . . 2_656 ?
O9 V3 O1 Mo1 -179.10(7) . . . 2_656 ?
O9 V5 O10 V2 82.69(9) . . . . ?
O9 V5 O11 V1 2.5(2) . . . . ?
O9 V5 O12 V4 -83.07(9) . . . . ?
O4 V2 O10 V5 71.73(10) . . . . ?
O4 V1 O11 V5 -78.17(9) . . . . ?
O4 V1 O6 V4 27.1(2) . . . . ?
O1 V3 O9 V5 -179.63(7) . . . . ?
O1 V1 O11 V5 -3.3(2) 2_656 . . . ?
O1 V1 O4 V2 -85.90(9) 2_656 . . . ?
O1 V1 O6 V4 85.08(9) 2_656 . . . ?
O3 V2 O10 V5 175.38(9) . . . . ?
O3 V2 O4 V1 -175.44(9) . . . . ?
O6 V4 O12 V5 -71.56(10) . . . . ?
O6 V1 O11 V5 77.05(9) . . . . ?
O6 V1 O4 V2 -27.8(2) . . . . ?
O12 V4 O6 V1 69.93(10) . . . . ?
O12 V5 O10 V2 19.6(2) . . . . ?
O12 V5 O11 V1 -75.69(9) . . . . ?
O13 V5 O10 V2 -177.88(9) . . . . ?
O13 V5 O11 V1 -178.37(10) . . . . ?
O13 V5 O12 V4 177.31(9) . . . . ?
O7 V4 O6 V1 175.83(9) . . . . ?
O7 V4 O12 V5 -176.69(9) . . . . ?
O5 V1 O11 V5 179.38(10) . . . . ?
O5 V1 O4 V2 177.83(10) . . . . ?
O5 V1 O6 V4 -178.46(10) . . . . ?
